data_7022349
loop_
_publ_author_name
'Xiao, Xu-Qiong'
'Zhao, Hui'
'Luo, Jun'
'Xu, Zheng'
'Lai, Guo-Qiao'
'Li, Zhifang'

_publ_section_title
;
 Synthesis and characterization of heterocyclic disilylchalcogenides.
;
_journal_issue 11
_journal_name_full 'Dalton transactions (Cambridge, England : 2003)'
_journal_page_first 3994
_journal_page_last 4001
_journal_paper_doi 10.1039/c2dt32406g
_journal_volume 42
_journal_year 2013
_chemical_formula_sum 'C16 H48 Si8 Te'
_chemical_formula_weight 592.86
_chemical_name_systematic
;
?
;
_space_group_IT_number 13
_symmetry_cell_setting monoclinic
_symmetry_space_group_name_Hall '-P 2yac'
_symmetry_space_group_name_H-M 'P 1 2/n 1'
_atom_sites_solution_hydrogens geom
_atom_sites_solution_primary direct
_atom_sites_solution_secondary difmap
_audit_creation_method SHELXL-97
_cell_angle_alpha 90.00
_cell_angle_beta 106.666(11)
_cell_angle_gamma 90.00
_cell_formula_units_Z 2
_cell_length_a 13.101(8)
_cell_length_b 8.912(5)
_cell_length_c 14.984(9)
_cell_measurement_reflns_used 3994
_cell_measurement_temperature 296(2)
_cell_measurement_theta_max 26.72
_cell_measurement_theta_min 2.44
_cell_volume 1676.0(17)
_computing_cell_refinement 'Bruker SAINT'
_computing_data_collection 'Bruker APEX2'
_computing_data_reduction 'Bruker SAINT'
_computing_molecular_graphics 'Bruker SHELXTL'
_computing_publication_material 'Bruker SHELXTL'
_computing_structure_refinement 'SHELXL-97 (Sheldrick, 2008)'
_computing_structure_solution 'SHELXS-97 (Sheldrick, 2008)'
_diffrn_ambient_temperature 296(2)
_diffrn_measured_fraction_theta_full 0.983
_diffrn_measured_fraction_theta_max 0.983
_diffrn_measurement_device_type 'Bruker APEX-II CCD'
_diffrn_measurement_method '\f and \w scans'
_diffrn_radiation_monochromator graphite
_diffrn_radiation_source 'fine-focus sealed tube'
_diffrn_radiation_type MoK\a
_diffrn_radiation_wavelength 0.71073
_diffrn_reflns_av_R_equivalents 0.0328
_diffrn_reflns_av_sigmaI/netI 0.0363
_diffrn_reflns_limit_h_max 11
_diffrn_reflns_limit_h_min -17
_diffrn_reflns_limit_k_max 6
_diffrn_reflns_limit_k_min -11
_diffrn_reflns_limit_l_max 19
_diffrn_reflns_limit_l_min -19
_diffrn_reflns_number 10755
_diffrn_reflns_theta_full 27.60
_diffrn_reflns_theta_max 27.60
_diffrn_reflns_theta_min 1.82
_exptl_absorpt_coefficient_mu 1.176
_exptl_absorpt_correction_T_max 0.8915
_exptl_absorpt_correction_T_min 0.7988
_exptl_absorpt_correction_type multi-scan
_exptl_absorpt_process_details sadabs
_exptl_crystal_colour colorless
_exptl_crystal_density_diffrn 1.175
_exptl_crystal_density_method 'not measured'
_exptl_crystal_description block
_exptl_crystal_F_000 616
_exptl_crystal_size_max 0.20
_exptl_crystal_size_mid 0.20
_exptl_crystal_size_min 0.10
_refine_diff_density_max 0.904
_refine_diff_density_min -0.919
_refine_diff_density_rms 0.242
_refine_ls_extinction_method none
_refine_ls_goodness_of_fit_ref 1.091
_refine_ls_hydrogen_treatment constr
_refine_ls_matrix_type full
_refine_ls_number_parameters 122
_refine_ls_number_reflns 3831
_refine_ls_number_restraints 0
_refine_ls_restrained_S_all 1.091
_refine_ls_R_factor_all 0.0610
_refine_ls_R_factor_gt 0.0370
_refine_ls_shift/su_max 0.000
_refine_ls_shift/su_mean 0.000
_refine_ls_structure_factor_coef Fsqd
_refine_ls_weighting_details 'calc w=1/[\s^2^(Fo^2^)+(0.1000P)^2^+0.0000P] where P=(Fo^2^+2Fc^2^)/3'
_refine_ls_weighting_scheme calc
_refine_ls_wR_factor_gt 0.1204
_refine_ls_wR_factor_ref 0.1580
_reflns_number_gt 2899
_reflns_number_total 3831
_reflns_threshold_expression >2sigma(I)
_cod_data_source_file c2dt32406g.txt
_cod_data_source_block f120420b
_cod_depositor_comments
;
The following automatic conversions were performed:

'_symmetry_cell_setting' value 'Monoclinic' changed to 'monoclinic'
according to /home/saulius/struct/CIF-dictionaries/cif_core.dic
dictionary named 'cif_core.dic' version 2.4.2 from 2011-04-26.

Automatic conversion script
Id: cif_fix_values 1891 2012-01-12 08:04:46Z andrius 
;
_cod_original_cell_volume 1676.0(18)
_cod_original_sg_symbol_H-M P2/n
_cod_database_code 7022349

loop_
_symmetry_equiv_pos_as_xyz
'x, y, z'
'-x+1/2, y, -z+1/2'
'-x, -y, -z'
'x-1/2, -y, z-1/2'

loop_
_atom_site_label
_atom_site_type_symbol
_atom_site_fract_x
_atom_site_fract_y
_atom_site_fract_z
_atom_site_U_iso_or_equiv
_atom_site_adp_type
_atom_site_occupancy
_atom_site_symmetry_multiplicity
_atom_site_calc_flag
_atom_site_refinement_flags
Te1 Te 0.7500 0.91916(4) 0.2500 0.06749(19) Uani 1 2 d S
Si1 Si 0.82211(7) 0.73947(10) 0.15132(6) 0.0457(2) Uani 1 1 d .
Si2 Si 0.77054(8) 0.49497(11) 0.17850(7) 0.0511(3) Uani 1 1 d .
Si3 Si 1.00763(9) 0.76843(13) 0.19992(9) 0.0643(3) Uani 1 1 d .
Si4 Si 0.74449(10) 0.82447(14) -0.00191(7) 0.0662(3) Uani 1 1 d .
C1 C 0.6516(5) 0.4311(6) 0.0841(4) 0.0893(17) Uani 1 1 d .
H1A H 0.6691 0.4268 0.0262 0.134 Uiso 1 1 calc R
H1B H 0.5941 0.5005 0.0786 0.134 Uiso 1 1 calc R
H1C H 0.6305 0.3333 0.0991 0.134 Uiso 1 1 calc R
C2 C 0.8813(4) 0.3577(5) 0.1826(4) 0.0875(14) Uani 1 1 d .
H2A H 0.8594 0.2588 0.1947 0.131 Uiso 1 1 calc R
H2B H 0.9437 0.3861 0.2313 0.131 Uiso 1 1 calc R
H2C H 0.8972 0.3583 0.1239 0.131 Uiso 1 1 calc R
C3 C 1.0445(4) 0.9713(6) 0.2026(5) 0.0912(16) Uani 1 1 d .
H3A H 1.0038 1.0271 0.2352 0.137 Uiso 1 1 calc R
H3B H 1.0297 1.0084 0.1400 0.137 Uiso 1 1 calc R
H3C H 1.1191 0.9827 0.2339 0.137 Uiso 1 1 calc R
C4 C 1.0627(5) 0.6915(8) 0.3206(5) 0.119(2) Uani 1 1 d .
H4A H 1.1389 0.7001 0.3393 0.178 Uiso 1 1 calc R
H4B H 1.0431 0.5878 0.3213 0.178 Uiso 1 1 calc R
H4C H 1.0342 0.7471 0.3629 0.178 Uiso 1 1 calc R
C5 C 1.0681(5) 0.6693(7) 0.1160(6) 0.112(2) Uani 1 1 d .
H5A H 1.1443 0.6683 0.1409 0.168 Uiso 1 1 calc R
H5B H 1.0488 0.7212 0.0574 0.168 Uiso 1 1 calc R
H5C H 1.0421 0.5681 0.1069 0.168 Uiso 1 1 calc R
C6 C 0.7838(8) 0.7055(8) -0.0884(4) 0.134(3) Uani 1 1 d .
H6A H 0.7628 0.6035 -0.0826 0.201 Uiso 1 1 calc R
H6B H 0.8596 0.7101 -0.0772 0.201 Uiso 1 1 calc R
H6C H 0.7492 0.7413 -0.1501 0.201 Uiso 1 1 calc R
C7 C 0.7878(6) 1.0188(6) -0.0137(4) 0.1059(19) Uani 1 1 d .
H7A H 0.7458 1.0600 -0.0719 0.159 Uiso 1 1 calc R
H7B H 0.8616 1.0189 -0.0121 0.159 Uiso 1 1 calc R
H7C H 0.7785 1.0786 0.0367 0.159 Uiso 1 1 calc R
C8 C 0.5965(5) 0.8250(10) -0.0298(5) 0.133(3) Uani 1 1 d .
H8A H 0.5765 0.8346 0.0268 0.199 Uiso 1 1 calc R
H8B H 0.5687 0.7327 -0.0602 0.199 Uiso 1 1 calc R
H8C H 0.5681 0.9078 -0.0702 0.199 Uiso 1 1 calc R

loop_
_atom_site_aniso_label
_atom_site_aniso_U_11
_atom_site_aniso_U_22
_atom_site_aniso_U_33
_atom_site_aniso_U_23
_atom_site_aniso_U_13
_atom_site_aniso_U_12
Te1 0.1027(3) 0.0330(2) 0.0895(3) 0.000 0.0638(2) 0.000
Si1 0.0518(5) 0.0382(5) 0.0515(5) 0.0002(4) 0.0219(4) -0.0001(4)
Si2 0.0605(5) 0.0354(5) 0.0597(5) -0.0072(4) 0.0206(4) -0.0034(4)
Si3 0.0512(5) 0.0549(7) 0.0913(8) -0.0033(6) 0.0278(5) -0.0039(4)
Si4 0.0865(8) 0.0592(7) 0.0541(6) 0.0071(5) 0.0224(5) -0.0001(6)
C1 0.101(4) 0.080(4) 0.075(3) -0.017(2) 0.007(3) -0.032(3)
C2 0.105(4) 0.044(2) 0.129(4) -0.005(3) 0.059(3) 0.012(2)
C3 0.086(3) 0.064(3) 0.132(4) -0.018(3) 0.045(3) -0.025(3)
C4 0.070(3) 0.127(5) 0.130(5) 0.039(4) -0.019(3) -0.016(3)
C5 0.089(3) 0.096(4) 0.178(6) -0.034(4) 0.082(4) -0.005(3)
C6 0.217(9) 0.114(5) 0.071(3) -0.012(3) 0.042(4) 0.030(5)
C7 0.154(6) 0.063(3) 0.101(4) 0.026(3) 0.038(4) -0.004(4)
C8 0.083(4) 0.176(7) 0.114(5) 0.054(5) -0.014(3) -0.006(4)

loop_
_atom_type_symbol
_atom_type_description
_atom_type_scat_dispersion_real
_atom_type_scat_dispersion_imag
_atom_type_scat_source
C C 0.0033 0.0016 'International Tables Vol C Tables 4.2.6.8 and 6.1.1.4'
H H 0.0000 0.0000 'International Tables Vol C Tables 4.2.6.8 and 6.1.1.4'
Si Si 0.0817 0.0704 'International Tables Vol C Tables 4.2.6.8 and 6.1.1.4'
Te Te -0.5308 1.6751 'International Tables Vol C Tables 4.2.6.8 and 6.1.1.4'

loop_
_geom_angle_atom_site_label_1
_geom_angle_atom_site_label_2
_geom_angle_atom_site_label_3
_geom_angle
_geom_angle_site_symmetry_3
Si1 Te1 Si1 101.78(6) 2_655
Si3 Si1 Si2 111.85(5) .
Si3 Si1 Si4 112.78(6) .
Si2 Si1 Si4 113.70(6) .
Si3 Si1 Te1 106.00(5) .
Si2 Si1 Te1 108.08(6) .
Si4 Si1 Te1 103.67(6) .
C1 Si2 C2 107.1(3) .
C1 Si2 Si1 111.71(17) .
C2 Si2 Si1 110.51(18) .
C1 Si2 Si2 109.3(2) 2_655
C2 Si2 Si2 110.18(19) 2_655
Si1 Si2 Si2 108.04(4) 2_655
C3 Si3 C4 107.9(3) .
C3 Si3 C5 108.1(3) .
C4 Si3 C5 110.7(4) .
C3 Si3 Si1 110.62(18) .
C4 Si3 Si1 109.7(2) .
C5 Si3 Si1 109.7(2) .
C7 Si4 C6 108.3(4) .
C7 Si4 C8 107.8(4) .
C6 Si4 C8 108.9(4) .
C7 Si4 Si1 109.7(2) .
C6 Si4 Si1 111.6(2) .
C8 Si4 Si1 110.5(2) .

loop_
_geom_bond_atom_site_label_1
_geom_bond_atom_site_label_2
_geom_bond_distance
_geom_bond_site_symmetry_2
Te1 Si1 2.5386(13) .
Te1 Si1 2.5387(13) 2_655
Si1 Si3 2.343(2) .
Si1 Si2 2.3512(18) .
Si1 Si4 2.3538(19) .
Si2 C1 1.867(5) .
Si2 C2 1.885(5) .
Si2 Si2 2.354(2) 2_655
Si3 C3 1.869(5) .
Si3 C4 1.874(6) .
Si3 C5 1.888(6) .
Si4 C7 1.847(6) .
Si4 C6 1.858(7) .
Si4 C8 1.862(7) .
